data_7151050
loop_
_publ_author_name
'Kranke, Birgit'
'Kunz, Horst'

_publ_section_title
;
 Stereoselective syntheses of piperidinones and their modification by
 organometallic coupling reactions.
;
_journal_issue 2
_journal_name_full 'Organic &amp; biomolecular chemistry'
_journal_page_first 349
_journal_page_last 354
_journal_paper_doi 10.1039/b615113b
_journal_volume 5
_journal_year 2007
_chemical_formula_sum 'C34 H55 N O8'
_chemical_formula_weight 605.79
_chemical_name_systematic
;
(2R,5R,6S)-N-(2',3',4'-Tri-O-pivaloyl-a-d-arabinopyranosyl)-5,6-diallyl-
2-isopropyl-piperidin-4-one
;
_space_group_IT_number 4
_symmetry_cell_setting monoclinic
_symmetry_space_group_name_Hall 'P 2yb'
_symmetry_space_group_name_H-M 'P 1 21 1'
_atom_sites_solution_hydrogens geom
_atom_sites_solution_primary direct
_atom_sites_solution_secondary difmap
_audit_creation_method SHELXL-97
_cell_angle_alpha 90.00
_cell_angle_beta 112.421(11)
_cell_angle_gamma 90.00
_cell_formula_units_Z 2
_cell_length_a 9.576(2)
_cell_length_b 20.504(5)
_cell_length_c 10.143(3)
_cell_measurement_reflns_used 25
_cell_measurement_temperature 298(2)
_cell_measurement_theta_max 72
_cell_measurement_theta_min 65
_cell_volume 1841.0(8)
_computing_cell_refinement 'Enraf Nonius Software V5'
_computing_data_collection 'Enraf Nonius Software V5'
_computing_data_reduction 'Corinc (Dr\"ager, 1971)'
_computing_structure_refinement 'SHELXL-97 (Sheldrick, 1997)'
_computing_structure_solution 'SIR-92 (Altomare, 1994)'
_diffrn_ambient_temperature 298(2)
_diffrn_measured_fraction_theta_full 0.989
_diffrn_measured_fraction_theta_max 0.989
_diffrn_measurement_device '\k-geometry diffractometer'
_diffrn_measurement_device_type 'CAD4 Enraf Nonius'
_diffrn_measurement_method \w/2\q
_diffrn_radiation_monochromator graphite
_diffrn_radiation_type CuK\a
_diffrn_radiation_wavelength 1.54178
_diffrn_reflns_av_R_equivalents 0.0243
_diffrn_reflns_av_sigmaI/netI 0.0200
_diffrn_reflns_limit_h_max 11
_diffrn_reflns_limit_h_min -11
_diffrn_reflns_limit_k_max 23
_diffrn_reflns_limit_k_min -24
_diffrn_reflns_limit_l_max 12
_diffrn_reflns_limit_l_min -12
_diffrn_reflns_number 6668
_diffrn_reflns_theta_full 73.69
_diffrn_reflns_theta_max 73.69
_diffrn_reflns_theta_min 4.31
_diffrn_source 'rotating anode'
_diffrn_standards_decay_% 3
_diffrn_standards_interval_time 60
_diffrn_standards_number 3
_exptl_absorpt_coefficient_mu 0.619
_exptl_absorpt_correction_T_max 0.7970
_exptl_absorpt_correction_T_min 0.6928
_exptl_absorpt_correction_type none
_exptl_absorpt_process_details 'Corinc (Dr\"ager, 1971)'
_exptl_crystal_colour colourless
_exptl_crystal_density_diffrn 1.093
_exptl_crystal_density_method 'not measured'
_exptl_crystal_description block
_exptl_crystal_F_000 660
_exptl_crystal_size_max 0.64
_exptl_crystal_size_mid 0.58
_exptl_crystal_size_min 0.38
_refine_diff_density_max 0.305
_refine_diff_density_min -0.238
_refine_diff_density_rms 0.039
_refine_ls_abs_structure_details 'Flack H D (1983), Acta Cryst. A39, 876-881'
_refine_ls_abs_structure_Flack 0.1(2)
_refine_ls_extinction_coef 0.0025(7)
_refine_ls_extinction_expression Fc^*^=kFc[1+0.001xFc^2^\l^3^/sin(2\q)]^-1/4^
_refine_ls_extinction_method SHELXL
_refine_ls_goodness_of_fit_ref 1.029
_refine_ls_hydrogen_treatment constr
_refine_ls_matrix_type full
_refine_ls_number_parameters 398
_refine_ls_number_reflns 6285
_refine_ls_number_restraints 13
_refine_ls_restrained_S_all 1.033
_refine_ls_R_factor_all 0.0604
_refine_ls_R_factor_gt 0.0562
_refine_ls_shift/su_max 0.001
_refine_ls_shift/su_mean 0.000
_refine_ls_structure_factor_coef Fsqd
_refine_ls_weighting_details 'calc w=1/[\s^2^(Fo^2^)+(0.1151P)^2^+0.2078P] where P=(Fo^2^+2Fc^2^)/3'
_refine_ls_weighting_scheme calc
_refine_ls_wR_factor_obs 0.1633
_refine_ls_wR_factor_ref 0.1696
_reflns_number_gt 5766
_reflns_number_total 6285
_reflns_threshold_expression >2sigma(I)
_cod_data_source_file b615113b.txt
_cod_data_source_block 10
_cod_original_cell_volume 1840.9(8)
_cod_original_sg_symbol_H-M 'P 21'
_cod_database_code 7151050

loop_
_symmetry_equiv_pos_as_xyz
'x, y, z'
'-x, y+1/2, -z'

loop_
_atom_site_label
_atom_site_type_symbol
_atom_site_fract_x
_atom_site_fract_y
_atom_site_fract_z
_atom_site_U_iso_or_equiv
_atom_site_adp_type
_atom_site_occupancy
_atom_site_symmetry_multiplicity
_atom_site_calc_flag
_atom_site_refinement_flags
_atom_site_disorder_assembly
_atom_site_disorder_group
O1 O 0.18596(19) 0.24103(8) 0.16635(18) 0.0621(4) Uani 1 1 d . . .
C2 C 0.1260(2) 0.29822(11) 0.0793(2) 0.0513(5) Uani 1 1 d . . .
H2 H 0.1779 0.3019 0.0130 0.062 Uiso 1 1 calc R . .
C3 C -0.0425(2) 0.28880(12) -0.0110(2) 0.0499(4) Uani 1 1 d . . .
H3 H -0.1016 0.2897 0.0494 0.060 Uiso 1 1 calc R . .
C4 C -0.0678(2) 0.22526(12) -0.0931(2) 0.0548(5) Uani 1 1 d . . .
H4 H -0.0238 0.2285 -0.1657 0.066 Uiso 1 1 calc R . .
C5 C 0.0027(3) 0.16833(12) 0.0043(3) 0.0618(6) Uani 1 1 d . . .
H5 H -0.0098 0.1279 -0.0505 0.074 Uiso 1 1 calc R . .
C6 C 0.1688(3) 0.18332(14) 0.0858(3) 0.0694(6) Uani 1 1 d . . .
H6A H 0.2161 0.1473 0.1490 0.083 Uiso 1 1 calc R . .
H6B H 0.2187 0.1883 0.0193 0.083 Uiso 1 1 calc R . .
N7 N 0.1601(2) 0.35580(9) 0.16465(19) 0.0537(4) Uani 1 1 d . . .
C8 C 0.0840(3) 0.36201(14) 0.2674(3) 0.0631(6) Uani 1 1 d . . .
H8 H -0.0216 0.3490 0.2173 0.076 Uiso 1 1 calc R . .
C9 C 0.0840(3) 0.43305(16) 0.3131(3) 0.0765(8) Uani 1 1 d . . .
H9 H 0.0496 0.4336 0.3925 0.092 Uiso 1 1 calc R . .
C10 C 0.2435(4) 0.45855(17) 0.3687(4) 0.0864(9) Uani 1 1 d . . .
C11 C 0.3305(3) 0.44535(16) 0.2753(4) 0.0770(7) Uani 1 1 d . . .
H11A H 0.4354 0.4573 0.3265 0.092 Uiso 1 1 calc R . .
H11B H 0.2906 0.4726 0.1909 0.092 Uiso 1 1 calc R . .
C12 C 0.3226(3) 0.37383(12) 0.2294(3) 0.0571(5) Uani 1 1 d . . .
H12 H 0.3687 0.3477 0.3162 0.069 Uiso 1 1 calc R . .
C13 C 0.1499(4) 0.31912(17) 0.4019(3) 0.0798(8) Uani 1 1 d . . .
H13A H 0.1698 0.2760 0.3736 0.096 Uiso 1 1 calc R . .
H13B H 0.2458 0.3375 0.4638 0.096 Uiso 1 1 calc R . .
C14 C 0.0520(5) 0.3123(2) 0.4842(5) 0.1022(11) Uani 1 1 d . . .
H14 H -0.0473 0.2998 0.4324 0.123 Uiso 1 1 calc R . .
C15 C 0.0866(8) 0.3212(4) 0.6149(6) 0.158(3) Uani 1 1 d . . .
H15A H 0.1843 0.3337 0.6723 0.190 Uiso 1 1 calc R . .
H15B H 0.0145 0.3153 0.6547 0.190 Uiso 1 1 calc R . .
C16 C -0.0228(4) 0.47531(19) 0.1960(4) 0.0904(10) Uani 1 1 d . . .
H16A H 0.0150 0.4794 0.1202 0.108 Uiso 1 1 calc R . .
H16B H -0.1208 0.4542 0.1565 0.108 Uiso 1 1 calc R . .
C17 C -0.0409(6) 0.5410(2) 0.2470(5) 0.1065(12) Uani 1 1 d . . .
H17 H 0.0460 0.5650 0.2954 0.128 Uiso 1 1 calc R . .
C18 C -0.1713(7) 0.5675(3) 0.2283(7) 0.1376(19) Uani 1 1 d . . .
H18A H -0.2603 0.5447 0.1802 0.165 Uiso 1 1 calc R . .
H18B H -0.1752 0.6091 0.2630 0.165 Uiso 1 1 calc R . .
O19 O 0.2991(4) 0.48707(19) 0.4812(4) 0.1336(13) Uani 1 1 d . . .
C20 C 0.4123(3) 0.36088(15) 0.1350(3) 0.0678(6) Uani 1 1 d . . .
H20 H 0.3977 0.3148 0.1071 0.081 Uiso 1 1 calc R . .
C21 C 0.3572(5) 0.4010(2) -0.0017(4) 0.0967(11) Uani 1 1 d . . .
H21A H 0.4163 0.3905 -0.0568 0.145 Uiso 1 1 calc R . .
H21B H 0.3676 0.4465 0.0217 0.145 Uiso 1 1 calc R . .
H21C H 0.2529 0.3911 -0.0561 0.145 Uiso 1 1 calc R . .
C22 C 0.5818(3) 0.3709(2) 0.2207(4) 0.0958(11) Uani 1 1 d . . .
H22A H 0.6133 0.3444 0.3051 0.144 Uiso 1 1 calc R . .
H22B H 0.6008 0.4159 0.2471 0.144 Uiso 1 1 calc R . .
H22C H 0.6374 0.3585 0.1634 0.144 Uiso 1 1 calc R . .
O23 O -0.08703(18) 0.34100(8) -0.11274(16) 0.0560(4) Uani 1 1 d . . .
C24 C -0.2066(3) 0.37795(14) -0.1197(3) 0.0642(6) Uani 1 1 d . . .
O25 O -0.2758(3) 0.36871(14) -0.0468(3) 0.0982(8) Uani 1 1 d . . .
C26 C -0.2415(4) 0.43059(16) -0.2350(3) 0.0797(8) Uani 1 1 d . . .
C27 C -0.3156(7) 0.3976(3) -0.3788(4) 0.1348(19) Uani 1 1 d . . .
H27A H -0.2475 0.3660 -0.3910 0.202 Uiso 1 1 calc R . .
H27B H -0.3396 0.4297 -0.4531 0.202 Uiso 1 1 calc R . .
H27C H -0.4065 0.3762 -0.3835 0.202 Uiso 1 1 calc R . .
C28 C -0.3452(8) 0.4806(3) -0.2118(7) 0.156(3) Uani 1 1 d . . .
H28A H -0.3675 0.5138 -0.2837 0.234 Uiso 1 1 calc R . .
H28B H -0.2969 0.4999 -0.1193 0.234 Uiso 1 1 calc R . .
H28C H -0.4373 0.4599 -0.2178 0.234 Uiso 1 1 calc R . .
C29 C -0.0961(6) 0.4621(3) -0.2321(6) 0.1269(17) Uani 1 1 d . . .
H29A H -0.0323 0.4293 -0.2473 0.190 Uiso 1 1 calc R . .
H29B H -0.0446 0.4824 -0.1411 0.190 Uiso 1 1 calc R . .
H29C H -0.1200 0.4943 -0.3060 0.190 Uiso 1 1 calc R . .
O30 O -0.22851(18) 0.21605(10) -0.16198(19) 0.0650(4) Uani 1 1 d . . .
C31 C -0.2832(3) 0.19446(17) -0.2952(3) 0.0719(7) Uani 1 1 d . . .
O32 O -0.2041(3) 0.1829(3) -0.3562(3) 0.170(2) Uani 1 1 d . . .
C33 C -0.4533(3) 0.18357(16) -0.3556(3) 0.0730(7) Uani 1 1 d . . .
C34 C -0.5139(5) 0.1997(3) -0.5127(4) 0.1273(17) Uani 1 1 d . . .
H34A H -0.4630 0.1736 -0.5592 0.191 Uiso 1 1 calc R . .
H34B H -0.4969 0.2451 -0.5250 0.191 Uiso 1 1 calc R . .
H34C H -0.6203 0.1908 -0.5538 0.191 Uiso 1 1 calc R . .
C35 C -0.5323(4) 0.2245(3) -0.2805(6) 0.1280(18) Uani 1 1 d . . .
H35A H -0.6391 0.2166 -0.3227 0.192 Uiso 1 1 calc R . .
H35B H -0.5128 0.2699 -0.2900 0.192 Uiso 1 1 calc R . .
H35C H -0.4950 0.2130 -0.1813 0.192 Uiso 1 1 calc R . .
C36 C -0.4772(6) 0.1129(3) -0.3317(8) 0.144(2) Uani 1 1 d . . .
H36A H -0.4254 0.0863 -0.3765 0.216 Uiso 1 1 calc R . .
H36B H -0.5833 0.1031 -0.3722 0.216 Uiso 1 1 calc R . .
H36C H -0.4383 0.1040 -0.2312 0.216 Uiso 1 1 calc R . .
O37 O -0.0674(2) 0.16301(9) 0.1074(2) 0.0686(5) Uani 1 1 d . . .
C38 C -0.1688(4) 0.11616(14) 0.0919(3) 0.0775(7) Uani 1 1 d . A .
O39 O -0.1964(4) 0.07495(13) 0.0017(3) 0.1116(9) Uani 1 1 d . . .
C40 C -0.2388(6) 0.1222(2) 0.2023(5) 0.1064(13) Uani 1 1 d . . .
C41 C -0.3029(9) 0.1907(3) 0.1918(8) 0.156(2) Uani 1 1 d . A .
H41A H -0.3822 0.1966 0.0998 0.234 Uiso 1 1 calc R . .
H41B H -0.2244 0.2220 0.2043 0.234 Uiso 1 1 calc R . .
H41C H -0.3427 0.1967 0.2647 0.234 Uiso 1 1 calc R . .
C42 C -0.1125(10) 0.1163(4) 0.3499(6) 0.174(3) Uani 1 1 d . A .
H42A H -0.1544 0.1203 0.4217 0.261 Uiso 1 1 calc R . .
H42B H -0.0398 0.1503 0.3621 0.261 Uiso 1 1 calc R . .
H42C H -0.0641 0.0747 0.3584 0.261 Uiso 1 1 calc R . .
C43 C -0.317(2) 0.0601(7) 0.2035(15) 0.141(5) Uani 0.50 1 d PU A 1
H43A H -0.3629 0.0627 0.2727 0.212 Uiso 0.50 1 calc PR A 1
H43B H -0.2454 0.0250 0.2279 0.212 Uiso 0.50 1 calc PR A 1
H43C H -0.3937 0.0524 0.1108 0.212 Uiso 0.50 1 calc PR A 1
C43A C -0.4020(18) 0.0867(9) 0.140(2) 0.160(6) Uani 0.50 1 d PU A 2
H43D H -0.4487 0.0899 0.2082 0.240 Uiso 0.50 1 calc PR A 2
H43E H -0.3891 0.0416 0.1216 0.240 Uiso 0.50 1 calc PR A 2
H43F H -0.4649 0.1076 0.0527 0.240 Uiso 0.50 1 calc PR A 2

loop_
_atom_site_aniso_label
_atom_site_aniso_U_11
_atom_site_aniso_U_22
_atom_site_aniso_U_33
_atom_site_aniso_U_23
_atom_site_aniso_U_13
_atom_site_aniso_U_12
O1 0.0603(8) 0.0564(9) 0.0605(9) 0.0020(7) 0.0127(7) 0.0136(7)
C2 0.0495(10) 0.0552(12) 0.0483(10) 0.0016(9) 0.0178(8) 0.0066(9)
C3 0.0496(10) 0.0562(11) 0.0467(10) 0.0035(9) 0.0216(8) 0.0045(8)
C4 0.0503(10) 0.0628(13) 0.0531(11) -0.0034(10) 0.0217(9) -0.0009(9)
C5 0.0692(14) 0.0517(12) 0.0649(13) -0.0061(10) 0.0261(11) 0.0031(10)
C6 0.0662(14) 0.0582(14) 0.0761(16) -0.0012(12) 0.0186(12) 0.0148(11)
N7 0.0504(9) 0.0567(11) 0.0523(9) -0.0035(8) 0.0175(7) 0.0062(8)
C8 0.0595(12) 0.0716(16) 0.0584(12) -0.0064(11) 0.0227(10) 0.0113(11)
C9 0.0785(16) 0.0793(18) 0.0698(15) -0.0143(14) 0.0262(13) 0.0188(14)
C10 0.0802(18) 0.079(2) 0.0815(18) -0.0236(15) 0.0098(15) 0.0142(14)
C11 0.0667(15) 0.0685(17) 0.0832(18) -0.0125(14) 0.0144(13) -0.0059(12)
C12 0.0522(11) 0.0587(13) 0.0554(11) 0.0021(10) 0.0149(9) 0.0027(9)
C13 0.0881(19) 0.094(2) 0.0664(15) 0.0027(14) 0.0392(14) 0.0200(16)
C14 0.101(3) 0.122(3) 0.096(2) 0.006(2) 0.050(2) 0.005(2)
C15 0.179(5) 0.226(7) 0.106(3) 0.053(4) 0.095(4) 0.082(5)
C16 0.090(2) 0.095(2) 0.0807(19) -0.0035(17) 0.0272(16) 0.0309(18)
C17 0.120(3) 0.079(2) 0.118(3) 0.005(2) 0.042(2) 0.027(2)
C18 0.149(4) 0.115(3) 0.174(5) 0.015(3) 0.089(4) 0.056(3)
O19 0.1035(18) 0.158(3) 0.118(2) -0.081(2) 0.0179(16) -0.0047(18)
C20 0.0551(12) 0.0805(17) 0.0678(14) -0.0018(12) 0.0235(11) -0.0063(11)
C21 0.105(2) 0.114(3) 0.0755(18) 0.0156(18) 0.0392(18) -0.015(2)
C22 0.0583(15) 0.138(3) 0.093(2) -0.016(2) 0.0303(15) -0.0147(18)
O23 0.0537(8) 0.0621(9) 0.0527(8) 0.0086(7) 0.0209(6) 0.0105(7)
C24 0.0594(12) 0.0701(15) 0.0591(12) 0.0001(11) 0.0180(10) 0.0168(11)
O25 0.0869(14) 0.1226(19) 0.1035(16) 0.0251(14) 0.0568(13) 0.0446(14)
C26 0.0863(18) 0.0752(18) 0.0650(15) 0.0101(13) 0.0147(13) 0.0231(15)
C27 0.167(5) 0.120(3) 0.072(2) 0.014(2) -0.006(2) 0.027(3)
C28 0.191(6) 0.139(4) 0.151(4) 0.053(4) 0.079(4) 0.104(4)
C29 0.127(3) 0.111(3) 0.129(3) 0.052(3) 0.034(3) 0.004(3)
O30 0.0513(8) 0.0809(12) 0.0631(9) -0.0106(8) 0.0223(7) -0.0054(8)
C31 0.0623(13) 0.092(2) 0.0585(13) -0.0106(13) 0.0200(11) 0.0009(13)
O32 0.0761(15) 0.348(7) 0.0869(17) -0.094(3) 0.0310(13) -0.025(2)
C33 0.0595(13) 0.0748(17) 0.0739(16) -0.0024(13) 0.0134(12) -0.0001(12)
C34 0.097(2) 0.180(5) 0.079(2) 0.003(3) 0.0041(19) 0.026(3)
C35 0.0642(17) 0.176(5) 0.135(4) -0.047(4) 0.028(2) 0.004(2)
C36 0.106(3) 0.103(3) 0.206(6) 0.017(4) 0.039(4) -0.015(3)
O37 0.0886(13) 0.0567(10) 0.0646(10) -0.0034(8) 0.0339(9) -0.0086(8)
C38 0.107(2) 0.0524(14) 0.0782(17) 0.0000(13) 0.0411(16) -0.0111(14)
O39 0.162(3) 0.0807(15) 0.1101(18) -0.0304(14) 0.0721(18) -0.0451(17)
C40 0.161(4) 0.084(2) 0.101(2) -0.0146(19) 0.080(3) -0.041(2)
C41 0.200(6) 0.137(5) 0.195(6) 0.011(4) 0.146(5) 0.022(4)
C42 0.273(8) 0.177(6) 0.091(3) 0.020(4) 0.090(4) 0.043(6)
C43 0.191(13) 0.139(10) 0.132(8) -0.012(7) 0.105(9) -0.068(9)
C43A 0.151(10) 0.149(11) 0.213(14) -0.045(10) 0.106(10) -0.075(9)

loop_
_atom_type_symbol
_atom_type_description
_atom_type_scat_dispersion_real
_atom_type_scat_dispersion_imag
_atom_type_scat_source
C C 0.0181 0.0091 'International Tables Vol C Tables 4.2.6.8 and 6.1.1.4'
H H 0.0000 0.0000 'International Tables Vol C Tables 4.2.6.8 and 6.1.1.4'
N N 0.0311 0.0180 'International Tables Vol C Tables 4.2.6.8 and 6.1.1.4'
O O 0.0492 0.0322 'International Tables Vol C Tables 4.2.6.8 and 6.1.1.4'

loop_
_geom_angle_atom_site_label_1
_geom_angle_atom_site_label_2
_geom_angle_atom_site_label_3
_geom_angle
_geom_angle_site_symmetry_1
_geom_angle_site_symmetry_3
_geom_angle_publ_flag
C6 O1 C2 113.22(18) . . ?
N7 C2 O1 110.72(17) . . ?
N7 C2 C3 114.33(17) . . ?
O1 C2 C3 110.14(18) . . ?
O23 C3 C4 107.74(17) . . ?
O23 C3 C2 106.97(17) . . ?
C4 C3 C2 110.34(17) . . ?
O30 C4 C5 110.1(2) . . ?
O30 C4 C3 107.27(18) . . ?
C5 C4 C3 111.53(19) . . ?
O37 C5 C4 108.43(19) . . ?
O37 C5 C6 107.4(2) . . ?
C4 C5 C6 108.3(2) . . ?
O1 C6 C5 110.6(2) . . ?
C2 N7 C12 115.66(17) . . ?
C2 N7 C8 115.87(19) . . ?
C12 N7 C8 112.27(17) . . ?
N7 C8 C9 110.5(2) . . ?
N7 C8 C13 115.3(2) . . ?
C9 C8 C13 108.8(2) . . ?
C10 C9 C16 112.4(3) . . ?
C10 C9 C8 109.1(2) . . ?
C16 C9 C8 112.8(2) . . ?
O19 C10 C9 122.7(3) . . ?
O19 C10 C11 122.0(3) . . ?
C9 C10 C11 115.3(2) . . ?
C10 C11 C12 112.9(3) . . ?
N7 C12 C11 107.11(19) . . ?
N7 C12 C20 114.97(19) . . ?
C11 C12 C20 112.4(2) . . ?
C14 C13 C8 114.8(3) . . ?
C15 C14 C13 128.0(5) . . ?
C17 C16 C9 112.5(3) . . ?
C18 C17 C16 124.1(5) . . ?
C21 C20 C12 113.1(3) . . ?
C21 C20 C22 111.6(3) . . ?
C12 C20 C22 110.3(2) . . ?
C24 O23 C3 117.97(18) . . ?
O25 C24 O23 122.9(2) . . ?
O25 C24 C26 125.4(2) . . ?
O23 C24 C26 111.6(2) . . ?
C28 C26 C27 111.1(4) . . ?
C28 C26 C29 111.1(5) . . ?
C27 C26 C29 107.2(4) . . ?
C28 C26 C24 109.0(3) . . ?
C27 C26 C24 107.8(3) . . ?
C29 C26 C24 110.6(3) . . ?
C31 O30 C4 118.17(18) . . ?
O32 C31 O30 121.6(3) . . ?
O32 C31 C33 124.5(3) . . ?
O30 C31 C33 113.9(2) . . ?
C36 C33 C34 111.1(4) . . ?
C36 C33 C35 108.6(4) . . ?
C34 C33 C35 110.1(4) . . ?
C36 C33 C31 106.4(3) . . ?
C34 C33 C31 108.3(3) . . ?
C35 C33 C31 112.3(3) . . ?
C38 O37 C5 119.2(2) . . ?
O39 C38 O37 122.5(3) . . ?
O39 C38 C40 126.2(3) . . ?
O37 C38 C40 111.2(3) . . ?
C43 C40 C38 107.7(6) . . ?
C43 C40 C41 127.1(8) . . ?
C38 C40 C41 107.8(3) . . ?
C43 C40 C42 97.9(8) . . ?
C38 C40 C42 108.0(4) . . ?
C41 C40 C42 106.8(5) . . ?
C43 C40 C43A 36.8(8) . . ?
C38 C40 C43A 107.9(7) . . ?
C41 C40 C43A 94.8(8) . . ?
C42 C40 C43A 129.3(9) . . ?

loop_
_geom_bond_atom_site_label_1
_geom_bond_atom_site_label_2
_geom_bond_distance
_geom_bond_site_symmetry_2
_geom_bond_publ_flag
O1 C6 1.411(3) . ?
O1 C2 1.448(3) . ?
C2 N7 1.427(3) . ?
C2 C3 1.533(3) . ?
C3 O23 1.434(3) . ?
C3 C4 1.515(3) . ?
C4 O30 1.440(3) . ?
C4 C5 1.512(4) . ?
C5 O37 1.446(3) . ?
C5 C6 1.518(4) . ?
N7 C12 1.486(3) . ?
N7 C8 1.488(3) . ?
C8 C9 1.528(4) . ?
C8 C13 1.541(4) . ?
C9 C10 1.505(5) . ?
C9 C16 1.510(5) . ?
C10 O19 1.210(4) . ?
C10 C11 1.506(5) . ?
C11 C12 1.532(4) . ?
C12 C20 1.533(3) . ?
C13 C14 1.481(5) . ?
C14 C15 1.252(7) . ?
C16 C17 1.476(5) . ?
C17 C18 1.308(6) . ?
C20 C21 1.523(4) . ?
C20 C22 1.535(4) . ?
O23 C24 1.352(3) . ?
C24 O25 1.181(3) . ?
C24 C26 1.531(4) . ?
C26 C28 1.506(6) . ?
C26 C27 1.517(5) . ?
C26 C29 1.525(6) . ?
O30 C31 1.325(3) . ?
C31 O32 1.171(4) . ?
C31 C33 1.522(4) . ?
C33 C36 1.502(6) . ?
C33 C34 1.510(5) . ?
C33 C35 1.515(5) . ?
O37 C38 1.332(3) . ?
C38 O39 1.198(4) . ?
C38 C40 1.514(5) . ?
C40 C43 1.480(13) . ?
C40 C41 1.519(8) . ?
C40 C42 1.529(9) . ?
C40 C43A 1.618(14) . ?

loop_
_geom_torsion_atom_site_label_1
_geom_torsion_atom_site_label_2
_geom_torsion_atom_site_label_3
_geom_torsion_atom_site_label_4
_geom_torsion
_geom_torsion_site_symmetry_1
_geom_torsion_site_symmetry_2
_geom_torsion_site_symmetry_3
_geom_torsion_site_symmetry_4
_geom_torsion_publ_flag
C6 O1 C2 N7 -174.0(2) . . . . ?
C6 O1 C2 C3 58.5(2) . . . . ?
N7 C2 C3 O23 65.3(2) . . . . ?
O1 C2 C3 O23 -169.31(16) . . . . ?
N7 C2 C3 C4 -177.80(18) . . . . ?
O1 C2 C3 C4 -52.4(2) . . . . ?
O23 C3 C4 O30 -70.0(2) . . . . ?
C2 C3 C4 O30 173.55(17) . . . . ?
O23 C3 C4 C5 169.36(18) . . . . ?
C2 C3 C4 C5 52.9(2) . . . . ?
O30 C4 C5 O37 -58.0(2) . . . . ?
C3 C4 C5 O37 61.0(2) . . . . ?
O30 C4 C5 C6 -174.23(19) . . . . ?
C3 C4 C5 C6 -55.3(3) . . . . ?
C2 O1 C6 C5 -62.6(3) . . . . ?
O37 C5 C6 O1 -57.7(3) . . . . ?
C4 C5 C6 O1 59.2(3) . . . . ?
O1 C2 N7 C12 67.2(2) . . . . ?
C3 C2 N7 C12 -167.66(17) . . . . ?
O1 C2 N7 C8 -67.2(2) . . . . ?
C3 C2 N7 C8 57.9(2) . . . . ?
C2 N7 C8 C9 -160.3(2) . . . . ?
C12 N7 C8 C9 63.8(3) . . . . ?
C2 N7 C8 C13 75.8(3) . . . . ?
C12 N7 C8 C13 -60.1(3) . . . . ?
N7 C8 C9 C10 -54.0(3) . . . . ?
C13 C8 C9 C10 73.5(3) . . . . ?
N7 C8 C9 C16 71.7(3) . . . . ?
C13 C8 C9 C16 -160.8(3) . . . . ?
C16 C9 C10 O19 103.4(4) . . . . ?
C8 C9 C10 O19 -130.7(4) . . . . ?
C16 C9 C10 C11 -77.3(3) . . . . ?
C8 C9 C10 C11 48.5(4) . . . . ?
O19 C10 C11 C12 129.4(4) . . . . ?
C9 C10 C11 C12 -49.8(4) . . . . ?
C2 N7 C12 C11 162.8(2) . . . . ?
C8 N7 C12 C11 -61.2(3) . . . . ?
C2 N7 C12 C20 37.1(3) . . . . ?
C8 N7 C12 C20 173.1(2) . . . . ?
C10 C11 C12 N7 53.1(3) . . . . ?
C10 C11 C12 C20 -179.7(2) . . . . ?
N7 C8 C13 C14 -164.9(3) . . . . ?
C9 C8 C13 C14 70.3(4) . . . . ?
C8 C13 C14 C15 -128.9(6) . . . . ?
C10 C9 C16 C17 -65.3(4) . . . . ?
C8 C9 C16 C17 170.8(3) . . . . ?
C9 C16 C17 C18 -127.0(5) . . . . ?
N7 C12 C20 C21 63.3(3) . . . . ?
C11 C12 C20 C21 -59.6(3) . . . . ?
N7 C12 C20 C22 -171.0(3) . . . . ?
C11 C12 C20 C22 66.1(3) . . . . ?
C4 C3 O23 C24 115.0(2) . . . . ?
C2 C3 O23 C24 -126.4(2) . . . . ?
C3 O23 C24 O25 -0.6(4) . . . . ?
C3 O23 C24 C26 -179.0(2) . . . . ?
O25 C24 C26 C28 16.8(6) . . . . ?
O23 C24 C26 C28 -164.9(4) . . . . ?
O25 C24 C26 C27 -103.8(4) . . . . ?
O23 C24 C26 C27 74.5(4) . . . . ?
O25 C24 C26 C29 139.3(4) . . . . ?
O23 C24 C26 C29 -42.4(4) . . . . ?
C5 C4 O30 C31 -100.4(3) . . . . ?
C3 C4 O30 C31 138.0(2) . . . . ?
C4 O30 C31 O32 0.1(5) . . . . ?
C4 O30 C31 C33 177.4(2) . . . . ?
O32 C31 C33 C36 82.7(6) . . . . ?
O30 C31 C33 C36 -94.5(4) . . . . ?
O32 C31 C33 C34 -36.9(6) . . . . ?
O30 C31 C33 C34 145.9(4) . . . . ?
O32 C31 C33 C35 -158.7(5) . . . . ?
O30 C31 C33 C35 24.1(5) . . . . ?
C4 C5 O37 C38 104.1(3) . . . . ?
C6 C5 O37 C38 -139.1(3) . . . . ?
C5 O37 C38 O39 5.7(5) . . . . ?
C5 O37 C38 C40 -175.1(3) . . . . ?
O39 C38 C40 C43 14.1(10) . . . . ?
O37 C38 C40 C43 -165.1(8) . . . . ?
O39 C38 C40 C41 -126.0(5) . . . . ?
O37 C38 C40 C41 54.8(5) . . . . ?
O39 C38 C40 C42 118.9(5) . . . . ?
O37 C38 C40 C42 -60.3(5) . . . . ?
O39 C38 C40 C43A -24.7(9) . . . . ?
O37 C38 C40 C43A 156.1(8) . . . . ?
